data_8103117
loop_
_publ_author_name
'Xi-Li Li'
'Xiaoxia Niu'

_publ_section_title
;
 Crystal structure of
 tris(dibenzoylmethanato)-[(R,R)-6,6-dimethyl-3-pyridin-2-yl-5,6,7,8-tetrahydro-5,7-methanoisoquinoline)]gadolinium(III),
 Gd(C15H11O2)3(C17H18N2)
;
_journal_issue 3
_journal_name_full 'Zeitschrift f\"ur Kristallographie - New Crystal Structures'
_journal_page_first 347
_journal_volume 226
_journal_year 2011
_chemical_absolute_configuration R,R
_chemical_formula_moiety 'C62 H51 Gd N2 O6'
_chemical_formula_sum 'C62 H51 Gd N2 O6'
_chemical_formula_weight 1077.30
_chemical_name_systematic
; 
tris(dibenzoylmethanato)
-[(R,R)-6,6-dimethyl-3-pyridin-2-yl-5,6,7,8-
tetrahydro-5,7-methanoisoquinoline)]gadolinium(III)
;
_space_group_IT_number 4
_symmetry_cell_setting monoclinic
_symmetry_space_group_name_Hall 'P 2yb'
_symmetry_space_group_name_H-M 'P 1 21 1'
_atom_sites_solution_hydrogens geom
_atom_sites_solution_primary direct
_atom_sites_solution_secondary difmap
_audit_creation_method SHELXL-97
_cell_angle_alpha 90.00
_cell_angle_beta 92.432(4)
_cell_angle_gamma 90.00
_cell_formula_units_Z 2
_cell_length_a 9.504(2)
_cell_length_b 20.748(5)
_cell_length_c 12.704(3)
_cell_measurement_reflns_used 15187
_cell_measurement_temperature 298(2)
_cell_measurement_theta_max 22.186
_cell_measurement_theta_min 2.360
_cell_volume 2502.8(10)
_computing_cell_refinement 'Bruker XSCANS'
_computing_data_collection 'Bruker XSCANS'
_computing_data_reduction 'Bruker SHELXTL'
_computing_molecular_graphics 'Bruker SHELXTL'
_computing_publication_material 'Bruker SHELXTL'
_computing_structure_refinement 'SHELXL-97 (Sheldrick, 1997)'
_computing_structure_solution 'SHELXS-97 (Sheldrick, 1990)'
_diffrn_ambient_temperature 298(2)
_diffrn_measured_fraction_theta_full 0.997
_diffrn_measured_fraction_theta_max 0.997
_diffrn_measurement_device_type 'Bruker smart apex CCD'
_diffrn_measurement_method '\f and \w scans'
_diffrn_radiation_monochromator graphite
_diffrn_radiation_source 'fine-focus sealed tube'
_diffrn_radiation_type MoK\a
_diffrn_radiation_wavelength 0.71073
_diffrn_reflns_av_R_equivalents 0.0339
_diffrn_reflns_av_sigmaI/netI 0.0573
_diffrn_reflns_limit_h_max 11
_diffrn_reflns_limit_h_min -10
_diffrn_reflns_limit_k_max 25
_diffrn_reflns_limit_k_min -18
_diffrn_reflns_limit_l_max 15
_diffrn_reflns_limit_l_min -15
_diffrn_reflns_number 13499
_diffrn_reflns_theta_full 26.00
_diffrn_reflns_theta_max 26.00
_diffrn_reflns_theta_min 1.88
_exptl_absorpt_coefficient_mu 1.381
_exptl_absorpt_correction_T_max 0.7510
_exptl_absorpt_correction_T_min 0.6821
_exptl_absorpt_correction_type multi-scan
_exptl_absorpt_process_details 'SADABS; Bruker, 2000'
_exptl_crystal_colour yellow
_exptl_crystal_density_diffrn 1.430
_exptl_crystal_density_method 'not measured'
_exptl_crystal_description block
_exptl_crystal_F_000 1098
_exptl_crystal_size_max 0.30
_exptl_crystal_size_mid 0.24
_exptl_crystal_size_min 0.22
_refine_diff_density_max 0.549
_refine_diff_density_min -1.665
_refine_diff_density_rms 0.083
_refine_ls_abs_structure_details 'Flack H D (1983), Acta Cryst. A39, 876-881'
_refine_ls_abs_structure_Flack 0.020(13)
_refine_ls_extinction_method none
_refine_ls_goodness_of_fit_ref 1.002
_refine_ls_hydrogen_treatment constr
_refine_ls_matrix_type full
_refine_ls_number_parameters 642
_refine_ls_number_reflns 8459
_refine_ls_number_restraints 1
_refine_ls_restrained_S_all 1.002
_refine_ls_R_factor_all 0.0603
_refine_ls_R_factor_gt 0.0517
_refine_ls_shift/su_max 0.000
_refine_ls_shift/su_mean 0.000
_refine_ls_structure_factor_coef Fsqd
_refine_ls_weighting_details 'calc w=1/[\s^2^(Fo^2^)+(0.0785P)^2^+0.0000P] where P=(Fo^2^+2Fc^2^)/3'
_refine_ls_weighting_scheme calc
_refine_ls_wR_factor_gt 0.1158
_refine_ls_wR_factor_ref 0.1179
_reflns_number_gt 7308
_reflns_number_total 8459
_reflns_threshold_expression >2sigma(I)
_cod_data_source_file 1267-3328.cff
_cod_data_source_block gddbm
_cod_depositor_comments
;
The following automatic conversions were performed:

'_symmetry_cell_setting' value 'Monoclinic' changed to 'monoclinic'
according to /home/saulius/struct/CIF-dictionaries/cif_core.dic
dictionary named 'cif_core.dic' version 2.4.1 from 2010-06-29.

Automatic conversion script
Id: cif_fix_values 1715 2011-07-08 13:25:40Z adriana 
;
_cod_original_sg_symbol_H-M P2(1)
_cod_database_code 8103117

loop_
_symmetry_equiv_pos_as_xyz
'x, y, z'
'-x, y+1/2, -z'

loop_
_atom_site_label
_atom_site_type_symbol
_atom_site_fract_x
_atom_site_fract_y
_atom_site_fract_z
_atom_site_U_iso_or_equiv
_atom_site_adp_type
_atom_site_occupancy
_atom_site_symmetry_multiplicity
_atom_site_calc_flag
_atom_site_refinement_flags
C1 C 0.6522(9) 0.6673(4) -0.0586(6) 0.055(2) Uani 1 1 d .
H1 H 0.7362 0.6454 -0.0679 0.066 Uiso 1 1 calc R
C2 C 0.5706(7) 0.6816(7) -0.1444(5) 0.0632(17) Uani 1 1 d .
H2 H 0.5965 0.6692 -0.2112 0.076 Uiso 1 1 calc R
C3 C 0.4491(9) 0.7148(4) -0.1310(6) 0.060(2) Uani 1 1 d .
H3 H 0.3914 0.7256 -0.1893 0.072 Uiso 1 1 calc R
C4 C 0.4119(10) 0.7320(4) -0.0340(7) 0.062(2) Uani 1 1 d .
H4 H 0.3287 0.7545 -0.0245 0.075 Uiso 1 1 calc R
C5 C 0.4998(7) 0.7156(4) 0.0512(6) 0.0472(16) Uani 1 1 d .
C6 C 0.4608(6) 0.7304(3) 0.1608(6) 0.0427(15) Uani 1 1 d .
C7 C 0.3424(7) 0.7638(4) 0.1818(6) 0.0484(17) Uani 1 1 d .
H7 H 0.2849 0.7803 0.1272 0.058 Uiso 1 1 calc R
C8 C 0.3086(9) 0.7729(4) 0.2860(7) 0.0486(19) Uani 1 1 d .
C9 C 0.3964(7) 0.7493(3) 0.3639(6) 0.0447(15) Uani 1 1 d .
C10 C 0.5137(7) 0.7160(3) 0.3351(5) 0.0398(14) Uani 1 1 d .
H10 H 0.5710 0.6980 0.3886 0.048 Uiso 1 1 calc R
C11 C 0.1828(7) 0.8139(4) 0.3171(6) 0.0515(19) Uani 1 1 d .
H11A H 0.1908 0.8570 0.2885 0.062 Uiso 1 1 calc R
H11B H 0.0958 0.7949 0.2890 0.062 Uiso 1 1 calc R
C12 C 0.1811(8) 0.8170(4) 0.4372(6) 0.0508(18) Uani 1 1 d .
H12 H 0.1010 0.8407 0.4640 0.061 Uiso 1 1 calc R
C13 C 0.3209(9) 0.8339(4) 0.4906(8) 0.057(2) Uani 1 1 d .
C14 C 0.3607(9) 0.7599(4) 0.4749(7) 0.060(2) Uani 1 1 d .
H14 H 0.4213 0.7396 0.5297 0.072 Uiso 1 1 calc R
C15 C 0.1972(10) 0.7491(5) 0.4801(7) 0.066(2) Uani 1 1 d .
H15A H 0.1600 0.7158 0.4330 0.079 Uiso 1 1 calc R
H15B H 0.1646 0.7436 0.5508 0.079 Uiso 1 1 calc R
C16 C 0.3121(10) 0.8510(5) 0.6063(6) 0.063(2) Uani 1 1 d .
H16A H 0.2626 0.8910 0.6129 0.094 Uiso 1 1 calc R
H16B H 0.4055 0.8552 0.6375 0.094 Uiso 1 1 calc R
H16C H 0.2628 0.8175 0.6418 0.094 Uiso 1 1 calc R
C17 C 0.4146(8) 0.8832(5) 0.4369(6) 0.060(2) Uani 1 1 d .
H17A H 0.5060 0.8838 0.4721 0.090 Uiso 1 1 calc R
H17B H 0.3727 0.9252 0.4406 0.090 Uiso 1 1 calc R
H17C H 0.4237 0.8713 0.3645 0.090 Uiso 1 1 calc R
C18 C 0.8148(10) 0.5608(5) 0.3649(8) 0.047(2) Uani 1 1 d .
C19 C 0.8280(9) 0.5465(4) 0.4793(8) 0.048(2) Uani 1 1 d .
C20 C 0.7392(11) 0.5780(4) 0.5448(8) 0.061(2) Uani 1 1 d .
H20 H 0.6767 0.6086 0.5168 0.074 Uiso 1 1 calc R
C21 C 0.7414(11) 0.5648(5) 0.6524(7) 0.060(2) Uani 1 1 d .
H21 H 0.6794 0.5857 0.6957 0.072 Uiso 1 1 calc R
C22 C 0.8340(11) 0.5216(7) 0.6930(8) 0.060(3) Uani 1 1 d .
H22 H 0.8407 0.5154 0.7655 0.072 Uiso 1 1 calc R
C23 C 0.9216(9) 0.4853(4) 0.6279(6) 0.0550(19) Uani 1 1 d .
H23 H 0.9800 0.4531 0.6560 0.066 Uiso 1 1 calc R
C24 C 0.9176(9) 0.4992(4) 0.5198(6) 0.058(2) Uani 1 1 d .
H24 H 0.9753 0.4767 0.4753 0.069 Uiso 1 1 calc R
C25 C 0.8528(8) 0.5156(4) 0.2910(5) 0.0465(16) Uani 1 1 d .
H25 H 0.8889 0.4766 0.3163 0.056 Uiso 1 1 calc R
C26 C 0.8416(7) 0.5234(4) 0.1817(5) 0.0421(15) Uani 1 1 d .
C27 C 0.8745(7) 0.4658(3) 0.1126(5) 0.0399(14) Uani 1 1 d .
C28 C 0.9171(8) 0.4787(4) 0.0122(6) 0.0547(18) Uani 1 1 d .
H28 H 0.9207 0.5209 -0.0120 0.066 Uiso 1 1 calc R
C29 C 0.9549(8) 0.4275(4) -0.0530(6) 0.0550(19) Uani 1 1 d .
H29 H 0.9852 0.4354 -0.1205 0.066 Uiso 1 1 calc R
C30 C 0.9464(8) 0.3660(4) -0.0157(6) 0.0555(19) Uani 1 1 d .
H30 H 0.9722 0.3320 -0.0585 0.067 Uiso 1 1 calc R
C31 C 0.9004(9) 0.3526(4) 0.0842(6) 0.061(2) Uani 1 1 d .
H31 H 0.8940 0.3102 0.1075 0.073 Uiso 1 1 calc R
C32 C 0.8642(9) 0.4035(3) 0.1488(6) 0.0485(17) Uani 1 1 d .
H32 H 0.8333 0.3956 0.2160 0.058 Uiso 1 1 calc R
C33 C 1.1297(7) 0.6234(3) 0.2145(5) 0.0394(14) Uani 1 1 d .
C34 C 1.2356(8) 0.5889(3) 0.2889(6) 0.0401(15) Uani 1 1 d .
C35 C 1.2018(9) 0.5839(4) 0.3928(6) 0.0497(17) Uani 1 1 d .
H35 H 1.1168 0.5995 0.4161 0.060 Uiso 1 1 calc R
C36 C 1.3006(10) 0.5543(5) 0.4623(7) 0.056(2) Uani 1 1 d .
H36 H 1.2827 0.5509 0.5335 0.067 Uiso 1 1 calc R
C37 C 1.4236(9) 0.5304(4) 0.4252(7) 0.060(2) Uani 1 1 d .
H37 H 1.4865 0.5095 0.4718 0.072 Uiso 1 1 calc R
C38 C 1.4567(8) 0.5361(4) 0.3226(6) 0.0503(17) Uani 1 1 d .
H38 H 1.5415 0.5206 0.2987 0.060 Uiso 1 1 calc R
C39 C 1.3583(9) 0.5662(4) 0.2548(7) 0.0541(19) Uani 1 1 d .
H39 H 1.3777 0.5706 0.1840 0.065 Uiso 1 1 calc R
C40 C 1.1428(7) 0.6173(4) 0.1048(5) 0.0445(16) Uani 1 1 d .
H40 H 1.2151 0.5915 0.0812 0.053 Uiso 1 1 calc R
C41 C 1.0563(7) 0.6468(3) 0.0312(6) 0.0435(16) Uani 1 1 d .
C42 C 1.0884(8) 0.6382(4) -0.0841(6) 0.0487(17) Uani 1 1 d .
C43 C 1.0288(7) 0.6841(7) -0.1567(5) 0.0558(15) Uani 1 1 d .
H43 H 0.9712 0.7172 -0.1340 0.067 Uiso 1 1 calc R
C44 C 1.0594(7) 0.6780(6) -0.2631(5) 0.0567(19) Uani 1 1 d .
H44 H 1.0197 0.7071 -0.3116 0.068 Uiso 1 1 calc R
C45 C 1.1467(9) 0.6301(5) -0.2983(6) 0.060(2) Uani 1 1 d .
H45 H 1.1670 0.6274 -0.3691 0.072 Uiso 1 1 calc R
C46 C 1.2039(9) 0.5858(4) -0.2256(6) 0.058(2) Uani 1 1 d .
H46 H 1.2629 0.5534 -0.2486 0.070 Uiso 1 1 calc R
C47 C 1.1739(10) 0.5893(4) -0.1185(6) 0.061(2) Uani 1 1 d .
H47 H 1.2111 0.5589 -0.0711 0.074 Uiso 1 1 calc R
C48 C 0.7997(8) 0.8068(4) 0.3627(7) 0.0385(19) Uani 1 1 d .
C49 C 0.7961(8) 0.8212(4) 0.4791(7) 0.0373(18) Uani 1 1 d .
C50 C 0.7920(10) 0.7695(4) 0.5484(7) 0.053(2) Uani 1 1 d .
H50 H 0.7932 0.7276 0.5227 0.063 Uiso 1 1 calc R
C51 C 0.7862(10) 0.7800(5) 0.6531(8) 0.061(2) Uani 1 1 d .
H51 H 0.7805 0.7455 0.6993 0.073 Uiso 1 1 calc R
C52 C 0.7890(10) 0.8441(7) 0.6918(7) 0.061(3) Uani 1 1 d .
H52 H 0.7843 0.8514 0.7638 0.073 Uiso 1 1 calc R
C53 C 0.7982(9) 0.8938(5) 0.6269(7) 0.062(2) Uani 1 1 d .
H53 H 0.8028 0.9355 0.6535 0.075 Uiso 1 1 calc R
C54 C 0.8009(8) 0.8832(4) 0.5190(5) 0.0492(17) Uani 1 1 d .
H54 H 0.8059 0.9181 0.4733 0.059 Uiso 1 1 calc R
C55 C 0.7453(8) 0.8530(5) 0.2893(6) 0.0565(19) Uani 1 1 d .
H55 H 0.7187 0.8930 0.3146 0.068 Uiso 1 1 calc R
C56 C 0.7300(8) 0.8417(4) 0.1844(6) 0.0477(16) Uani 1 1 d .
C57 C 0.6534(7) 0.8884(3) 0.1128(6) 0.0468(16) Uani 1 1 d .
C58 C 0.6674(9) 0.8834(5) 0.0048(6) 0.062(2) Uani 1 1 d .
H58 H 0.7270 0.8526 -0.0225 0.074 Uiso 1 1 calc R
C59 C 0.5906(10) 0.9252(5) -0.0630(8) 0.070(2) Uani 1 1 d .
H59 H 0.5994 0.9220 -0.1354 0.084 Uiso 1 1 calc R
C60 C 0.5017(8) 0.9712(4) -0.0226(6) 0.057(2) Uani 1 1 d .
H60 H 0.4485 0.9981 -0.0673 0.069 Uiso 1 1 calc R
C61 C 0.4937(9) 0.9764(4) 0.0862(7) 0.058(2) Uani 1 1 d .
H61 H 0.4377 1.0083 0.1142 0.070 Uiso 1 1 calc R
C62 C 0.5679(9) 0.9347(4) 0.1539(7) 0.061(2) Uani 1 1 d .
H62 H 0.5598 0.9380 0.2264 0.073 Uiso 1 1 calc R
Gd1 Gd 0.80811(3) 0.68252(2) 0.19401(2) 0.04385(10) Uani 1 1 d .
N1 N 0.6189(5) 0.6829(5) 0.0401(4) 0.0486(11) Uani 1 1 d .
N2 N 0.5514(6) 0.7077(3) 0.2362(4) 0.0429(13) Uani 1 1 d .
O1 O 0.7656(6) 0.6178(2) 0.3393(4) 0.0457(12) Uani 1 1 d .
O2 O 0.8044(7) 0.5747(3) 0.1347(5) 0.0456(14) Uani 1 1 d .
O3 O 1.0343(5) 0.6546(2) 0.2558(3) 0.0428(10) Uani 1 1 d .
O4 O 0.9537(4) 0.6819(4) 0.0490(3) 0.0481(10) Uani 1 1 d .
O5 O 0.8418(6) 0.7508(2) 0.3383(4) 0.0447(12) Uani 1 1 d .
O6 O 0.7761(6) 0.7916(3) 0.1387(5) 0.0485(15) Uani 1 1 d .

loop_
_atom_site_aniso_label
_atom_site_aniso_U_11
_atom_site_aniso_U_22
_atom_site_aniso_U_33
_atom_site_aniso_U_23
_atom_site_aniso_U_13
_atom_site_aniso_U_12
C1 0.068(4) 0.045(6) 0.052(4) -0.008(3) 0.004(3) 0.006(3)
C2 0.068(4) 0.071(5) 0.051(3) -0.008(7) 0.002(3) 0.008(7)
C3 0.069(5) 0.059(5) 0.051(4) 0.001(4) -0.009(4) 0.028(4)
C4 0.070(5) 0.058(5) 0.058(5) 0.006(4) 0.001(4) 0.031(4)
C5 0.042(3) 0.044(4) 0.056(4) -0.001(3) 0.008(3) -0.003(3)
C6 0.026(3) 0.032(4) 0.070(4) 0.004(3) 0.004(3) 0.005(2)
C7 0.041(3) 0.055(5) 0.049(4) -0.001(3) -0.002(3) 0.008(3)
C8 0.045(4) 0.038(5) 0.063(5) 0.002(3) 0.019(4) 0.014(3)
C9 0.049(4) 0.033(4) 0.054(4) -0.004(3) 0.010(3) 0.005(3)
C10 0.039(3) 0.028(3) 0.052(4) 0.005(3) 0.009(3) 0.008(3)
C11 0.044(4) 0.043(5) 0.069(5) -0.005(4) 0.024(3) 0.016(3)
C12 0.054(4) 0.042(5) 0.057(4) -0.017(4) 0.016(3) 0.002(3)
C13 0.059(5) 0.043(5) 0.070(6) -0.026(4) 0.017(4) 0.008(4)
C14 0.056(4) 0.056(5) 0.069(5) 0.006(4) 0.012(4) 0.010(4)
C15 0.070(5) 0.062(6) 0.069(5) -0.007(4) 0.021(4) -0.013(4)
C16 0.077(5) 0.057(5) 0.055(4) -0.008(4) 0.017(4) 0.008(4)
C17 0.058(4) 0.058(6) 0.064(5) -0.030(4) -0.006(4) -0.002(4)
C18 0.038(4) 0.051(6) 0.053(6) -0.002(5) 0.008(4) -0.008(4)
C19 0.048(5) 0.036(5) 0.060(5) 0.004(4) 0.010(4) -0.006(3)
C20 0.081(6) 0.035(5) 0.071(6) -0.006(4) 0.026(5) 0.001(4)
C21 0.068(6) 0.060(6) 0.054(5) -0.004(4) 0.014(4) 0.004(5)
C22 0.062(5) 0.064(7) 0.052(6) 0.004(4) 0.002(4) -0.019(5)
C23 0.059(4) 0.057(5) 0.048(4) 0.011(4) -0.011(3) -0.006(4)
C24 0.074(5) 0.055(5) 0.045(4) -0.002(4) 0.000(4) -0.001(4)
C25 0.063(5) 0.042(4) 0.036(3) 0.012(3) 0.010(3) -0.002(3)
C26 0.032(3) 0.046(4) 0.049(4) -0.004(3) 0.007(3) 0.005(3)
C27 0.043(3) 0.033(4) 0.044(3) 0.005(3) 0.001(3) 0.013(3)
C28 0.063(5) 0.045(5) 0.056(4) 0.004(4) 0.010(3) 0.001(4)
C29 0.059(4) 0.061(5) 0.046(4) -0.016(4) 0.011(3) 0.016(4)
C30 0.057(4) 0.047(5) 0.062(5) -0.006(4) -0.005(4) 0.013(3)
C31 0.079(5) 0.047(5) 0.058(4) -0.006(4) 0.019(4) 0.008(4)
C32 0.071(5) 0.021(3) 0.053(4) -0.004(3) -0.001(3) -0.004(3)
C33 0.051(4) 0.028(4) 0.039(3) -0.001(3) 0.002(3) -0.003(3)
C34 0.033(3) 0.034(4) 0.053(4) 0.003(3) 0.004(3) -0.007(3)
C35 0.061(4) 0.028(4) 0.060(4) -0.010(3) 0.004(4) 0.006(3)
C36 0.064(5) 0.053(6) 0.049(5) 0.001(4) -0.018(4) 0.008(4)
C37 0.058(5) 0.049(5) 0.072(5) -0.015(4) -0.018(4) 0.013(4)
C38 0.050(4) 0.042(4) 0.058(4) -0.002(3) -0.005(3) 0.013(3)
C39 0.056(4) 0.038(4) 0.068(5) -0.009(4) -0.010(4) 0.004(3)
C40 0.039(3) 0.047(4) 0.048(4) -0.008(3) 0.008(3) 0.014(3)
C41 0.041(3) 0.032(4) 0.058(4) 0.004(3) 0.016(3) 0.008(3)
C42 0.052(4) 0.048(4) 0.047(4) -0.014(3) 0.008(3) -0.008(3)
C43 0.060(3) 0.056(4) 0.052(3) -0.010(7) 0.000(3) -0.006(6)
C44 0.066(4) 0.050(5) 0.055(3) 0.020(5) 0.014(3) 0.022(5)
C45 0.064(5) 0.068(6) 0.048(4) -0.013(4) 0.013(4) 0.012(4)
C46 0.072(5) 0.065(6) 0.038(3) -0.008(3) 0.015(3) 0.022(4)
C47 0.073(5) 0.067(6) 0.045(4) 0.004(4) 0.010(4) 0.015(4)
C48 0.040(4) 0.025(4) 0.051(5) -0.002(4) 0.009(3) -0.009(3)
C49 0.031(3) 0.041(5) 0.039(4) -0.006(3) -0.005(3) 0.005(3)
C50 0.085(6) 0.020(4) 0.053(4) 0.002(3) 0.000(4) 0.011(3)
C51 0.065(5) 0.056(6) 0.062(5) 0.004(4) 0.004(4) 0.022(4)
C52 0.065(6) 0.075(8) 0.042(5) -0.001(4) 0.008(4) 0.016(5)
C53 0.062(5) 0.066(6) 0.058(5) -0.014(4) -0.011(4) 0.011(4)
C54 0.053(4) 0.058(5) 0.037(3) -0.008(3) 0.004(3) 0.004(3)
C55 0.051(4) 0.068(6) 0.051(4) 0.004(4) 0.009(3) 0.013(4)
C56 0.048(4) 0.049(5) 0.047(4) -0.004(3) 0.003(3) 0.001(3)
C57 0.047(3) 0.029(4) 0.065(4) 0.009(3) 0.002(3) 0.000(3)
C58 0.060(5) 0.077(6) 0.049(4) 0.009(4) 0.010(3) 0.025(4)
C59 0.067(5) 0.072(7) 0.070(6) 0.014(5) -0.009(4) 0.012(5)
C60 0.056(4) 0.059(5) 0.055(4) 0.001(4) -0.012(3) 0.012(4)
C61 0.058(4) 0.051(5) 0.065(5) 0.027(4) 0.009(4) 0.014(4)
C62 0.070(5) 0.056(5) 0.057(4) 0.008(4) 0.009(4) 0.018(4)
Gd1 0.04065(15) 0.0530(2) 0.03840(14) -0.0005(2) 0.00700(9) 0.0115(2)
N1 0.049(2) 0.043(3) 0.054(3) -0.010(5) 0.005(2) 0.003(4)
N2 0.045(3) 0.036(3) 0.049(3) 0.002(2) 0.014(2) 0.011(2)
O1 0.060(3) 0.035(3) 0.044(3) -0.001(2) 0.017(2) 0.015(2)
O2 0.054(3) 0.042(3) 0.041(3) 0.011(3) 0.004(2) 0.000(2)
O3 0.051(3) 0.040(3) 0.038(2) -0.0057(19) 0.0106(19) 0.010(2)
O4 0.056(2) 0.045(2) 0.0440(19) 0.018(4) 0.0074(16) 0.007(4)
O5 0.048(3) 0.034(3) 0.052(3) -0.006(2) 0.000(2) 0.011(2)
O6 0.050(3) 0.047(4) 0.050(4) 0.001(3) 0.012(2) 0.001(3)

loop_
_atom_type_symbol
_atom_type_description
_atom_type_scat_dispersion_real
_atom_type_scat_dispersion_imag
_atom_type_scat_source
C C 0.0033 0.0016 'International Tables Vol C Tables 4.2.6.8 and 6.1.1.4'
H H 0.0000 0.0000 'International Tables Vol C Tables 4.2.6.8 and 6.1.1.4'
N N 0.0061 0.0033 'International Tables Vol C Tables 4.2.6.8 and 6.1.1.4'
O O 0.0106 0.0060 'International Tables Vol C Tables 4.2.6.8 and 6.1.1.4'
Gd Gd -0.1653 3.9035 'International Tables Vol C Tables 4.2.6.8 and 6.1.1.4'

loop_
_geom_angle_atom_site_label_1
_geom_angle_atom_site_label_2
_geom_angle_atom_site_label_3
_geom_angle
C2 C1 N1 123.5(8)
C2 C1 H1 118.2
N1 C1 H1 118.2
C1 C2 C3 118.3(7)
C1 C2 H2 120.8
C3 C2 H2 120.8
C4 C3 C2 120.4(7)
C4 C3 H3 119.8
C2 C3 H3 119.8
C3 C4 C5 118.6(7)
C3 C4 H4 120.7
C5 C4 H4 120.7
N1 C5 C4 122.1(7)
N1 C5 C6 116.7(6)
C4 C5 C6 121.1(7)
N2 C6 C7 123.3(7)
N2 C6 C5 114.6(6)
C7 C6 C5 122.0(6)
C6 C7 C8 119.0(7)
C6 C7 H7 120.5
C8 C7 H7 120.5
C9 C8 C7 119.1(7)
C9 C8 C11 118.3(7)
C7 C8 C11 122.4(7)
C8 C9 C10 117.9(7)
C8 C9 C14 118.8(7)
C10 C9 C14 123.3(7)
N2 C10 C9 124.7(6)
N2 C10 H10 117.6
C9 C10 H10 117.6
C12 C11 C8 108.8(7)
C12 C11 H11A 109.9
C8 C11 H11A 109.9
C12 C11 H11B 109.9
C8 C11 H11B 109.9
H11A C11 H11B 108.3
C13 C12 C15 88.9(7)
C13 C12 C11 114.4(6)
C15 C12 C11 108.3(7)
C13 C12 H12 114.2
C15 C12 H12 114.2
C11 C12 H12 114.2
C12 C13 C16 114.0(7)
C12 C13 C17 118.2(8)
C16 C13 C17 109.4(7)
C12 C13 C14 85.9(6)
C16 C13 C14 111.6(8)
C17 C13 C14 116.1(7)
C9 C14 C15 106.6(7)
C9 C14 C13 109.1(7)
C15 C14 C13 83.8(6)
C9 C14 H14 117.4
C15 C14 H14 117.4
C13 C14 H14 117.4
C12 C15 C14 86.4(6)
C12 C15 H15A 114.3
C14 C15 H15A 114.3
C12 C15 H15B 114.3
C14 C15 H15B 114.3
H15A C15 H15B 111.4
C13 C16 H16A 109.5
C13 C16 H16B 109.5
H16A C16 H16B 109.5
C13 C16 H16C 109.5
H16A C16 H16C 109.5
H16B C16 H16C 109.5
C13 C17 H17A 109.5
C13 C17 H17B 109.5
H17A C17 H17B 109.5
C13 C17 H17C 109.5
H17A C17 H17C 109.5
H17B C17 H17C 109.5
O1 C18 C25 123.0(9)
O1 C18 C19 116.0(8)
C25 C18 C19 121.0(9)
C20 C19 C24 119.7(9)
C20 C19 C18 118.0(9)
C24 C19 C18 122.1(9)
C19 C20 C21 121.1(10)
C19 C20 H20 119.5
C21 C20 H20 119.5
C22 C21 C20 119.3(9)
C22 C21 H21 120.3
C20 C21 H21 120.3
C21 C22 C23 121.6(9)
C21 C22 H22 119.2
C23 C22 H22 119.2
C24 C23 C22 118.0(8)
C24 C23 H23 121.0
C22 C23 H23 121.0
C19 C24 C23 120.1(8)
C19 C24 H24 120.0
C23 C24 H24 120.0
C18 C25 C26 125.7(8)
C18 C25 H25 117.1
C26 C25 H25 117.1
O2 C26 C25 125.1(7)
O2 C26 C27 116.7(6)
C25 C26 C27 118.2(6)
C32 C27 C28 121.2(7)
C32 C27 C26 121.7(6)
C28 C27 C26 117.1(6)
C27 C28 C29 119.5(8)
C27 C28 H28 120.3
C29 C28 H28 120.3
C30 C29 C28 118.8(7)
C30 C29 H29 120.6
C28 C29 H29 120.6
C29 C30 C31 122.1(8)
C29 C30 H30 119.0
C31 C30 H30 119.0
C30 C31 C32 118.8(8)
C30 C31 H31 120.6
C32 C31 H31 120.6
C27 C32 C31 119.6(7)
C27 C32 H32 120.2
C31 C32 H32 120.2
O3 C33 C40 124.0(6)
O3 C33 C34 117.0(6)
C40 C33 C34 119.0(6)
C39 C34 C35 121.5(7)
C39 C34 C33 121.4(7)
C35 C34 C33 117.1(7)
C34 C35 C36 117.4(8)
C34 C35 H35 121.3
C36 C35 H35 121.3
C37 C36 C35 119.9(8)
C37 C36 H36 120.0
C35 C36 H36 120.0
C38 C37 C36 122.3(8)
C38 C37 H37 118.9
C36 C37 H37 118.9
C37 C38 C39 117.1(8)
C37 C38 H38 121.5
C39 C38 H38 121.5
C34 C39 C38 121.8(8)
C34 C39 H39 119.1
C38 C39 H39 119.1
C41 C40 C33 124.2(6)
C41 C40 H40 117.9
C33 C40 H40 117.9
O4 C41 C40 126.2(6)
O4 C41 C42 115.8(6)
C40 C41 C42 118.0(6)
C47 C42 C43 120.6(7)
C47 C42 C41 122.4(7)
C43 C42 C41 117.0(7)
C44 C43 C42 118.1(10)
C44 C43 H43 120.9
C42 C43 H43 120.9
C45 C44 C43 121.9(9)
C45 C44 H44 119.0
C43 C44 H44 119.0
C44 C45 C46 118.8(7)
C44 C45 H45 120.6
C46 C45 H45 120.6
C45 C46 C47 121.2(7)
C45 C46 H46 119.4
C47 C46 H46 119.4
C42 C47 C46 119.3(8)
C42 C47 H47 120.3
C46 C47 H47 120.3
O5 C48 C55 124.5(8)
O5 C48 C49 116.1(8)
C55 C48 C49 119.1(7)
C54 C49 C50 119.1(8)
C54 C49 C48 122.8(8)
C50 C49 C48 118.0(7)
C51 C50 C49 120.2(8)
C51 C50 H50 119.9
C49 C50 H50 119.9
C50 C51 C52 119.4(9)
C50 C51 H51 120.3
C52 C51 H51 120.3
C53 C52 C51 121.0(9)
C53 C52 H52 119.5
C51 C52 H52 119.5
C52 C53 C54 119.7(9)
C52 C53 H53 120.1
C54 C53 H53 120.1
C49 C54 C53 120.4(8)
C49 C54 H54 119.8
C53 C54 H54 119.8
C56 C55 C48 123.5(8)
C56 C55 H55 118.3
C48 C55 H55 118.3
O6 C56 C55 124.2(8)
O6 C56 C57 114.7(7)
C55 C56 C57 121.0(7)
C62 C57 C58 120.7(7)
C62 C57 C56 120.1(7)
C58 C57 C56 119.2(7)
C57 C58 C59 119.4(8)
C57 C58 H58 120.3
C59 C58 H58 120.3
C60 C59 C58 120.5(9)
C60 C59 H59 119.8
C58 C59 H59 119.8
C59 C60 C61 118.7(7)
C59 C60 H60 120.7
C61 C60 H60 120.7
C62 C61 C60 121.2(8)
C62 C61 H61 119.4
C60 C61 H61 119.4
C57 C62 C61 119.5(8)
C57 C62 H62 120.3
C61 C62 H62 120.3
O5 Gd1 O3 78.00(16)
O5 Gd1 O1 75.53(17)
O3 Gd1 O1 77.22(18)
O5 Gd1 O4 123.7(2)
O3 Gd1 O4 72.37(14)
O1 Gd1 O4 138.1(2)
O5 Gd1 O2 145.9(2)
O3 Gd1 O2 82.70(19)
O1 Gd1 O2 72.91(19)
O4 Gd1 O2 75.3(3)
O5 Gd1 O6 70.5(2)
O3 Gd1 O6 116.05(19)
O1 Gd1 O6 139.02(19)
O4 Gd1 O6 81.2(2)
O2 Gd1 O6 143.66(14)
O5 Gd1 N2 79.20(19)
O3 Gd1 N2 148.16(16)
O1 Gd1 N2 75.77(18)
O4 Gd1 N2 139.39(16)
O2 Gd1 N2 104.9(2)
O6 Gd1 N2 76.03(19)
O5 Gd1 N1 131.1(2)
O3 Gd1 N1 148.53(17)
O1 Gd1 N1 117.4(2)
O4 Gd1 N1 79.74(14)
O2 Gd1 N1 76.3(3)
O6 Gd1 N1 72.6(3)
N2 Gd1 N1 61.60(17)
C5 N1 C1 117.1(6)
C5 N1 Gd1 119.1(5)
C1 N1 Gd1 121.2(5)
C10 N2 C6 115.9(6)
C10 N2 Gd1 121.2(4)
C6 N2 Gd1 120.4(4)
C18 O1 Gd1 130.2(5)
C26 O2 Gd1 130.4(5)
C33 O3 Gd1 131.6(4)
C41 O4 Gd1 129.6(5)
C48 O5 Gd1 135.6(5)
C56 O6 Gd1 132.9(5)

loop_
_geom_bond_atom_site_label_1
_geom_bond_atom_site_label_2
_geom_bond_distance
C1 C2 1.344(10)
C1 N1 1.346(8)
C1 H1 0.9300
C2 C3 1.361(12)
C2 H2 0.9300
C3 C4 1.345(12)
C3 H3 0.9300
C4 C5 1.382(11)
C4 H4 0.9300
C5 N1 1.333(10)
C5 C6 1.488(10)
C6 N2 1.346(9)
C6 C7 1.357(9)
C7 C8 1.388(11)
C7 H7 0.9300
C8 C9 1.358(11)
C8 C11 1.533(9)
C9 C10 1.374(9)
C9 C14 1.481(11)
C10 N2 1.333(9)
C10 H10 0.9300
C11 C12 1.527(11)
C11 H11A 0.9700
C11 H11B 0.9700
C12 C13 1.506(12)
C12 C15 1.516(13)
C12 H12 0.9800
C13 C16 1.519(12)
C13 C17 1.534(13)
C13 C14 1.596(12)
C14 C15 1.574(12)
C14 H14 0.9800
C15 H15A 0.9700
C15 H15B 0.9700
C16 H16A 0.9600
C16 H16B 0.9600
C16 H16C 0.9600
C17 H17A 0.9600
C17 H17B 0.9600
C17 H17C 0.9600
C18 O1 1.308(11)
C18 C25 1.387(13)
C18 C19 1.483(15)
C19 C20 1.375(12)
C19 C24 1.384(12)
C20 C21 1.394(14)
C20 H20 0.9300
C21 C22 1.344(16)
C21 H21 0.9300
C22 C23 1.415(14)
C22 H22 0.9300
C23 C24 1.402(10)
C23 H23 0.9300
C24 H24 0.9300
C25 C26 1.397(9)
C25 H25 0.9300
C26 O2 1.264(9)
C26 C27 1.523(10)
C27 C32 1.376(10)
C27 C28 1.381(10)
C28 C29 1.403(11)
C28 H28 0.9300
C29 C30 1.366(12)
C29 H29 0.9300
C30 C31 1.388(12)
C30 H30 0.9300
C31 C32 1.390(11)
C31 H31 0.9300
C32 H32 0.9300
C33 O3 1.247(8)
C33 C40 1.410(9)
C33 C34 1.529(9)
C34 C39 1.347(11)
C34 C35 1.376(11)
C35 C36 1.403(11)
C35 H35 0.9300
C36 C37 1.373(12)
C36 H36 0.9300
C37 C38 1.359(12)
C37 H37 0.9300
C38 C39 1.392(11)
C38 H38 0.9300
C39 H39 0.9300
C40 C41 1.365(10)
C40 H40 0.9300
C41 O4 1.245(9)
C41 C42 1.518(10)
C42 C47 1.383(11)
C42 C43 1.427(13)
C43 C44 1.401(9)
C43 H43 0.9300
C44 C45 1.382(12)
C44 H44 0.9300
C45 C46 1.397(12)
C45 H45 0.9300
C46 C47 1.404(11)
C46 H46 0.9300
C47 H47 0.9300
C48 O5 1.271(10)
C48 C55 1.418(12)
C48 C49 1.510(12)
C49 C54 1.383(11)
C49 C50 1.390(12)
C50 C51 1.351(14)
C50 H50 0.9300
C51 C52 1.418(17)
C51 H51 0.9300
C52 C53 1.324(16)
C52 H52 0.9300
C53 C54 1.389(11)
C53 H53 0.9300
C54 H54 0.9300
C55 C56 1.355(10)
C55 H55 0.9300
C56 O6 1.276(10)
C56 C57 1.497(10)
C57 C62 1.374(11)
C57 C58 1.388(11)
C58 C59 1.404(11)
C58 H58 0.9300
C59 C60 1.388(13)
C59 H59 0.9300
C60 C61 1.392(12)
C60 H60 0.9300
C61 C62 1.390(11)
C61 H61 0.9300
C62 H62 0.9300
Gd1 O5 2.328(5)
Gd1 O3 2.330(5)
Gd1 O1 2.332(5)
Gd1 O4 2.351(4)
Gd1 O2 2.360(6)
Gd1 O6 2.386(7)
Gd1 N2 2.574(5)
Gd1 N1 2.599(5)
